data_4086846
loop_
_publ_author_name
'Lotz, Monica D.'
'Camasso, Nicole M.'
'Canty, Allan J.'
'Sanford, Melanie S.'

_publ_section_title
;
 Role of Silver Salts in Palladium-Catalyzed Arene and Heteroarene C--H
 Functionalization Reactions
;
_journal_issue 1
_journal_name_full Organometallics
_journal_page_first 165
_journal_paper_doi 10.1021/acs.organomet.6b00437
_journal_volume 36
_journal_year 2017
_chemical_formula_sum 'C30 H24 F10 N2 Pd'
_chemical_formula_weight 708.91
_chemical_name_systematic
; 
 ? 
;
_space_group_IT_number 2
_symmetry_cell_setting triclinic
_symmetry_space_group_name_Hall '-P 1'
_symmetry_space_group_name_H-M 'P -1'
_atom_sites_solution_hydrogens geom
_atom_sites_solution_primary direct
_atom_sites_solution_secondary difmap
_audit_creation_method SHELXL-97
_cell_angle_alpha 97.4490(10)
_cell_angle_beta 92.6340(10)
_cell_angle_gamma 97.7850(10)
_cell_formula_units_Z 2
_cell_length_a 10.3964(2)
_cell_length_b 10.9403(2)
_cell_length_c 12.4107(3)
_cell_measurement_reflns_used 9695
_cell_measurement_temperature 85(2)
_cell_measurement_theta_max 34.98
_cell_measurement_theta_min 2.34
_cell_volume 1383.88(5)
_computing_cell_refinement 'Bruker SAINT'
_computing_data_collection 'Bruker SMART'
_computing_data_reduction 'Bruker SAINT'
_computing_molecular_graphics 'Bruker SHELXTL'
_computing_publication_material 'Bruker SHELXTL'
_computing_structure_refinement 'SHELXL-97 (Sheldrick, 2008)'
_computing_structure_solution 'SHELXS-97 (Sheldrick, 2008)'
_diffrn_ambient_temperature 85(2)
_diffrn_measured_fraction_theta_full 0.992
_diffrn_measured_fraction_theta_max 0.992
_diffrn_measurement_device_type 'Bruker APEX-I CCD'
_diffrn_measurement_method '\f and \w scans'
_diffrn_radiation_monochromator graphite
_diffrn_radiation_source 'fine-focus sealed tube'
_diffrn_radiation_type MoK\a
_diffrn_radiation_wavelength 0.71073
_diffrn_reflns_av_R_equivalents 0.0487
_diffrn_reflns_av_sigmaI/netI 0.0320
_diffrn_reflns_limit_h_max 16
_diffrn_reflns_limit_h_min -16
_diffrn_reflns_limit_k_max 17
_diffrn_reflns_limit_k_min -17
_diffrn_reflns_limit_l_max 20
_diffrn_reflns_limit_l_min -20
_diffrn_reflns_number 65510
_diffrn_reflns_theta_full 35.01
_diffrn_reflns_theta_max 35.01
_diffrn_reflns_theta_min 1.66
_exptl_absorpt_coefficient_mu 0.762
_exptl_absorpt_correction_T_max 0.8813
_exptl_absorpt_correction_T_min 0.7980
_exptl_absorpt_correction_type multi-scan
_exptl_absorpt_process_details
;
  Blessing, R. Acta Cryst. (1995) A51 33-38.
  Sheldrick, G.  SADABS (Version 2008/1) Bruker AXS area
  detector absorption and other corrections, University of 
  Gottingen, Germany 2008.
;
_exptl_crystal_colour colorless
_exptl_crystal_density_diffrn 1.701
_exptl_crystal_density_method 'not measured'
_exptl_crystal_description prism
_exptl_crystal_F_000 708
_exptl_crystal_size_max 0.31
_exptl_crystal_size_mid 0.28
_exptl_crystal_size_min 0.17
_refine_diff_density_max 1.047
_refine_diff_density_min -1.031
_refine_diff_density_rms 0.090
_refine_ls_extinction_method none
_refine_ls_goodness_of_fit_ref 1.057
_refine_ls_hydrogen_treatment constr
_refine_ls_matrix_type full
_refine_ls_number_parameters 394
_refine_ls_number_reflns 12093
_refine_ls_number_restraints 0
_refine_ls_restrained_S_all 1.057
_refine_ls_R_factor_all 0.0290
_refine_ls_R_factor_gt 0.0262
_refine_ls_shift/su_max 0.002
_refine_ls_shift/su_mean 0.000
_refine_ls_structure_factor_coef Fsqd
_refine_ls_weighting_details 'calc w=1/[\s^2^(Fo^2^)+(0.0309P)^2^+0.5611P] where P=(Fo^2^+2Fc^2^)/3'
_refine_ls_weighting_scheme calc
_refine_ls_wR_factor_gt 0.0668
_refine_ls_wR_factor_ref 0.0689
_reflns_number_gt 11239
_reflns_number_total 12093
_reflns_threshold_expression >2sigma(I)
_cod_data_source_file om6b00437_si_002.cif
_cod_data_source_block ml3174
_cod_depositor_comments
;
The following automatic conversions were performed:

'_symmetry_cell_setting' value 'Triclinic' changed to 'triclinic'
according to
/usr/data/users/saulius/crontab/automatic-downloads/rss-feeds/ACS/lib/dictionaries/cif_core.dic
dictionary named 'cif_core.dic' version 2.4.2 from 2011-04-26.

Automatic conversion script
Id: cif_fix_values 4268 2015-11-12 08:31:59Z antanas 

 Adding full bibliography for 4086846.cif.
;
_cod_original_cell_volume 1383.87(5)
_cod_original_sg_symbol_H-M P-1
_cod_database_code 4086846

loop_
_symmetry_equiv_pos_as_xyz
'x, y, z'
'-x, -y, -z'

loop_
_atom_site_label
_atom_site_type_symbol
_atom_site_fract_x
_atom_site_fract_y
_atom_site_fract_z
_atom_site_U_iso_or_equiv
_atom_site_adp_type
_atom_site_occupancy
_atom_site_symmetry_multiplicity
_atom_site_calc_flag
_atom_site_refinement_flags
Pd1 Pd 0.524733(7) 0.765071(7) 0.519489(6) 0.01188(3) Uani 1 1 d .
F1 F 0.31270(8) 0.87559(8) 0.38063(6) 0.02330(15) Uani 1 1 d .
F2 F 0.21813(9) 0.81293(9) 0.17189(7) 0.03058(18) Uani 1 1 d .
F3 F 0.30262(10) 0.62388(8) 0.04308(6) 0.02957(18) Uani 1 1 d .
F4 F 0.48155(9) 0.49479(7) 0.12517(6) 0.02724(17) Uani 1 1 d .
F5 F 0.57849(8) 0.55617(7) 0.33197(6) 0.02432(15) Uani 1 1 d .
F6 F 0.60287(7) 0.99857(7) 0.39217(6) 0.01901(13) Uani 1 1 d .
F7 F 0.83093(8) 1.08866(7) 0.31883(7) 0.02370(15) Uani 1 1 d .
F8 F 1.03842(8) 0.96407(9) 0.33021(7) 0.02775(17) Uani 1 1 d .
F9 F 1.01893(8) 0.75029(9) 0.42308(7) 0.02906(17) Uani 1 1 d .
F10 F 0.79561(8) 0.66390(8) 0.50558(7) 0.02335(15) Uani 1 1 d .
N1 N 0.59325(9) 0.80831(9) 0.68176(7) 0.01291(14) Uani 1 1 d .
N2 N 0.36205(9) 0.70067(9) 0.59766(7) 0.01318(14) Uani 1 1 d .
C1 C 0.71114(11) 0.86717(11) 0.71911(9) 0.01601(18) Uani 1 1 d .
H1 H 0.7699 0.8954 0.6682 0.019 Uiso 1 1 calc R
C2 C 0.75161(10) 0.88892(11) 0.82890(9) 0.01587(17) Uani 1 1 d .
H2 H 0.8360 0.9321 0.8516 0.019 Uiso 1 1 calc R
C3 C 0.66855(10) 0.84750(10) 0.90599(8) 0.01267(16) Uani 1 1 d .
C4 C 0.54478(10) 0.78747(10) 0.86566(8) 0.01292(16) Uani 1 1 d .
H4 H 0.4844 0.7581 0.9149 0.016 Uiso 1 1 calc R
C5 C 0.50906(10) 0.77031(9) 0.75505(8) 0.01188(15) Uani 1 1 d .
C6 C 0.37790(10) 0.71207(9) 0.70786(8) 0.01231(16) Uani 1 1 d .
C7 C 0.27687(10) 0.67357(10) 0.77035(8) 0.01339(16) Uani 1 1 d .
H7 H 0.2915 0.6812 0.8472 0.016 Uiso 1 1 calc R
C8 C 0.15352(10) 0.62358(10) 0.72164(8) 0.01344(16) Uani 1 1 d .
C9 C 0.13988(11) 0.61289(11) 0.60859(9) 0.01693(18) Uani 1 1 d .
H9 H 0.0584 0.5792 0.5713 0.020 Uiso 1 1 calc R
C10 C 0.24517(11) 0.65135(11) 0.55040(9) 0.01673(18) Uani 1 1 d .
H10 H 0.2337 0.6422 0.4733 0.020 Uiso 1 1 calc R
C11 C 0.70710(10) 0.86355(10) 1.02775(8) 0.01487(17) Uani 1 1 d .
C12 C 0.84421(12) 0.93512(13) 1.05445(9) 0.0214(2) Uani 1 1 d .
H12A H 0.9070 0.8896 1.0157 0.032 Uiso 1 1 calc R
H12B H 0.8655 0.9436 1.1331 0.032 Uiso 1 1 calc R
H12C H 0.8479 1.0180 1.0318 0.032 Uiso 1 1 calc R
C13 C 0.70326(12) 0.73404(12) 1.06351(10) 0.0205(2) Uani 1 1 d .
H13A H 0.6159 0.6872 1.0466 0.031 Uiso 1 1 calc R
H13B H 0.7248 0.7429 1.1421 0.031 Uiso 1 1 calc R
H13C H 0.7667 0.6894 1.0247 0.031 Uiso 1 1 calc R
C14 C 0.61053(12) 0.93464(13) 1.09145(10) 0.0232(2) Uani 1 1 d .
H14A H 0.6157 1.0188 1.0713 0.035 Uiso 1 1 calc R
H14B H 0.6323 0.9399 1.1697 0.035 Uiso 1 1 calc R
H14C H 0.5221 0.8906 1.0739 0.035 Uiso 1 1 calc R
C15 C 0.04238(10) 0.58308(10) 0.79086(9) 0.01575(18) Uani 1 1 d .
C16 C 0.07323(13) 0.46843(12) 0.84148(10) 0.0223(2) Uani 1 1 d .
H16A H 0.0802 0.4003 0.7834 0.033 Uiso 1 1 calc R
H16B H 0.0034 0.4424 0.8876 0.033 Uiso 1 1 calc R
H16C H 0.1557 0.4896 0.8857 0.033 Uiso 1 1 calc R
C17 C 0.02989(12) 0.68981(12) 0.88160(10) 0.0221(2) Uani 1 1 d .
H17A H 0.1107 0.7093 0.9282 0.033 Uiso 1 1 calc R
H17B H -0.0426 0.6645 0.9254 0.033 Uiso 1 1 calc R
H17C H 0.0136 0.7637 0.8491 0.033 Uiso 1 1 calc R
C18 C -0.08781(12) 0.54927(15) 0.72356(11) 0.0262(3) Uani 1 1 d .
H18A H -0.1056 0.6201 0.6872 0.039 Uiso 1 1 calc R
H18B H -0.1575 0.5290 0.7717 0.039 Uiso 1 1 calc R
H18C H -0.0837 0.4771 0.6688 0.039 Uiso 1 1 calc R
C19 C 0.45002(10) 0.71822(10) 0.36601(8) 0.01352(16) Uani 1 1 d .
C20 C 0.35774(11) 0.78057(11) 0.32038(9) 0.01652(18) Uani 1 1 d .
C21 C 0.30701(12) 0.75019(11) 0.21328(9) 0.0193(2) Uani 1 1 d .
C22 C 0.34938(12) 0.65370(11) 0.14758(9) 0.0197(2) Uani 1 1 d .
C23 C 0.43981(12) 0.58824(11) 0.18942(9) 0.01842(19) Uani 1 1 d .
C24 C 0.48810(11) 0.62174(10) 0.29678(9) 0.01608(18) Uani 1 1 d .
C25 C 0.68906(10) 0.82837(10) 0.45409(8) 0.01342(16) Uani 1 1 d .
C26 C 0.70421(10) 0.93559(10) 0.40467(8) 0.01449(17) Uani 1 1 d .
C27 C 0.82006(11) 0.98324(10) 0.36486(9) 0.01685(18) Uani 1 1 d .
C28 C 0.92657(11) 0.92062(12) 0.37087(9) 0.01888(19) Uani 1 1 d .
C29 C 0.91592(11) 0.81212(12) 0.41787(9) 0.0191(2) Uani 1 1 d .
C30 C 0.79888(11) 0.76908(11) 0.45864(9) 0.01644(18) Uani 1 1 d .

loop_
_atom_site_aniso_label
_atom_site_aniso_U_11
_atom_site_aniso_U_22
_atom_site_aniso_U_33
_atom_site_aniso_U_23
_atom_site_aniso_U_13
_atom_site_aniso_U_12
Pd1 0.01280(4) 0.01475(4) 0.00788(4) 0.00095(2) 0.00019(2) 0.00193(3)
F1 0.0245(3) 0.0266(4) 0.0192(3) -0.0031(3) -0.0021(3) 0.0123(3)
F2 0.0332(4) 0.0348(4) 0.0239(4) 0.0033(3) -0.0132(3) 0.0115(4)
F3 0.0429(5) 0.0317(4) 0.0104(3) -0.0008(3) -0.0092(3) -0.0009(4)
F4 0.0446(5) 0.0198(3) 0.0154(3) -0.0057(3) 0.0030(3) 0.0050(3)
F5 0.0332(4) 0.0214(3) 0.0196(3) -0.0012(3) -0.0029(3) 0.0135(3)
F6 0.0206(3) 0.0184(3) 0.0199(3) 0.0035(2) 0.0022(3) 0.0085(3)
F7 0.0306(4) 0.0171(3) 0.0237(3) 0.0062(3) 0.0059(3) -0.0003(3)
F8 0.0166(3) 0.0370(4) 0.0285(4) 0.0058(3) 0.0068(3) -0.0034(3)
F9 0.0169(3) 0.0413(5) 0.0330(4) 0.0103(4) 0.0021(3) 0.0137(3)
F10 0.0249(4) 0.0254(4) 0.0236(3) 0.0121(3) 0.0013(3) 0.0092(3)
N1 0.0130(3) 0.0156(4) 0.0096(3) 0.0008(3) -0.0001(3) 0.0013(3)
N2 0.0141(3) 0.0157(4) 0.0091(3) 0.0004(3) -0.0003(3) 0.0014(3)
C1 0.0145(4) 0.0213(5) 0.0114(4) 0.0028(3) 0.0000(3) -0.0009(4)
C2 0.0144(4) 0.0197(4) 0.0123(4) 0.0015(3) -0.0010(3) -0.0008(3)
C3 0.0138(4) 0.0139(4) 0.0099(4) -0.0001(3) -0.0011(3) 0.0027(3)
C4 0.0131(4) 0.0160(4) 0.0095(4) 0.0013(3) 0.0006(3) 0.0019(3)
C5 0.0124(4) 0.0136(4) 0.0094(4) 0.0008(3) -0.0002(3) 0.0021(3)
C6 0.0128(4) 0.0140(4) 0.0097(4) 0.0003(3) -0.0008(3) 0.0022(3)
C7 0.0133(4) 0.0164(4) 0.0102(4) 0.0014(3) -0.0005(3) 0.0019(3)
C8 0.0138(4) 0.0143(4) 0.0119(4) 0.0019(3) -0.0010(3) 0.0015(3)
C9 0.0161(4) 0.0205(5) 0.0123(4) 0.0012(3) -0.0024(3) -0.0019(4)
C10 0.0165(4) 0.0214(5) 0.0106(4) 0.0004(3) -0.0020(3) -0.0007(4)
C11 0.0145(4) 0.0195(4) 0.0100(4) 0.0005(3) -0.0014(3) 0.0028(3)
C12 0.0181(5) 0.0294(6) 0.0138(4) -0.0010(4) -0.0027(4) -0.0022(4)
C13 0.0219(5) 0.0249(5) 0.0159(4) 0.0069(4) -0.0009(4) 0.0038(4)
C14 0.0221(5) 0.0328(6) 0.0139(4) -0.0057(4) -0.0019(4) 0.0109(5)
C15 0.0136(4) 0.0197(4) 0.0137(4) 0.0050(3) -0.0007(3) -0.0007(3)
C16 0.0261(5) 0.0202(5) 0.0204(5) 0.0080(4) -0.0016(4) -0.0017(4)
C17 0.0187(5) 0.0268(6) 0.0210(5) 0.0019(4) 0.0055(4) 0.0040(4)
C18 0.0146(5) 0.0424(7) 0.0207(5) 0.0121(5) -0.0029(4) -0.0051(5)
C19 0.0160(4) 0.0155(4) 0.0086(4) 0.0008(3) 0.0000(3) 0.0016(3)
C20 0.0177(4) 0.0193(4) 0.0121(4) 0.0006(3) -0.0006(3) 0.0031(4)
C21 0.0204(5) 0.0228(5) 0.0142(4) 0.0035(4) -0.0044(4) 0.0017(4)
C22 0.0255(5) 0.0214(5) 0.0096(4) 0.0015(3) -0.0027(4) -0.0037(4)
C23 0.0262(5) 0.0159(4) 0.0113(4) -0.0016(3) 0.0020(4) -0.0005(4)
C24 0.0203(5) 0.0160(4) 0.0116(4) 0.0009(3) 0.0004(3) 0.0025(4)
C25 0.0139(4) 0.0167(4) 0.0096(4) 0.0015(3) 0.0002(3) 0.0027(3)
C26 0.0154(4) 0.0161(4) 0.0117(4) 0.0005(3) 0.0004(3) 0.0030(3)
C27 0.0197(5) 0.0167(4) 0.0136(4) 0.0022(3) 0.0016(3) 0.0001(4)
C28 0.0144(4) 0.0248(5) 0.0163(4) 0.0017(4) 0.0023(4) -0.0008(4)
C29 0.0144(4) 0.0268(5) 0.0170(4) 0.0031(4) 0.0001(4) 0.0062(4)
C30 0.0170(4) 0.0199(5) 0.0137(4) 0.0045(3) -0.0002(3) 0.0053(4)

loop_
_atom_type_symbol
_atom_type_description
_atom_type_scat_dispersion_real
_atom_type_scat_dispersion_imag
_atom_type_scat_source
C C 0.0033 0.0016 'International Tables Vol C Tables 4.2.6.8 and 6.1.1.4'
H H 0.0000 0.0000 'International Tables Vol C Tables 4.2.6.8 and 6.1.1.4'
N N 0.0061 0.0033 'International Tables Vol C Tables 4.2.6.8 and 6.1.1.4'
F F 0.0171 0.0103 'International Tables Vol C Tables 4.2.6.8 and 6.1.1.4'
Pd Pd -0.9988 1.0072 'International Tables Vol C Tables 4.2.6.8 and 6.1.1.4'

loop_
_geom_angle_atom_site_label_1
_geom_angle_atom_site_label_2
_geom_angle_atom_site_label_3
_geom_angle
C19 Pd1 C25 85.80(4)
C19 Pd1 N2 98.14(4)
C25 Pd1 N2 175.96(4)
C19 Pd1 N1 176.85(4)
C25 Pd1 N1 97.30(4)
N2 Pd1 N1 78.74(3)
C1 N1 C5 118.21(9)
C1 N1 Pd1 126.31(7)
C5 N1 Pd1 115.47(7)
C10 N2 C6 117.97(9)
C10 N2 Pd1 126.51(7)
C6 N2 Pd1 115.51(7)
N1 C1 C2 122.99(10)
N1 C1 H1 118.5
C2 C1 H1 118.5
C1 C2 C3 120.12(10)
C1 C2 H2 119.9
C3 C2 H2 119.9
C2 C3 C4 116.17(9)
C2 C3 C11 123.44(9)
C4 C3 C11 120.38(9)
C5 C4 C3 121.07(9)
C5 C4 H4 119.5
C3 C4 H4 119.5
N1 C5 C4 121.40(9)
N1 C5 C6 115.00(8)
C4 C5 C6 123.60(9)
N2 C6 C7 121.54(9)
N2 C6 C5 115.12(9)
C7 C6 C5 123.33(9)
C6 C7 C8 120.86(9)
C6 C7 H7 119.6
C8 C7 H7 119.6
C9 C8 C7 116.44(9)
C9 C8 C15 122.95(9)
C7 C8 C15 120.62(9)
C10 C9 C8 120.02(10)
C10 C9 H9 120.0
C8 C9 H9 120.0
N2 C10 C9 123.16(10)
N2 C10 H10 118.4
C9 C10 H10 118.4
C3 C11 C12 111.78(9)
C3 C11 C13 108.56(9)
C12 C11 C13 108.72(9)
C3 C11 C14 109.81(9)
C12 C11 C14 108.69(10)
C13 C11 C14 109.24(10)
C11 C12 H12A 109.5
C11 C12 H12B 109.5
H12A C12 H12B 109.5
C11 C12 H12C 109.5
H12A C12 H12C 109.5
H12B C12 H12C 109.5
C11 C13 H13A 109.5
C11 C13 H13B 109.5
H13A C13 H13B 109.5
C11 C13 H13C 109.5
H13A C13 H13C 109.5
H13B C13 H13C 109.5
C11 C14 H14A 109.5
C11 C14 H14B 109.5
H14A C14 H14B 109.5
C11 C14 H14C 109.5
H14A C14 H14C 109.5
H14B C14 H14C 109.5
C8 C15 C18 111.98(9)
C8 C15 C17 109.32(9)
C18 C15 C17 108.41(10)
C8 C15 C16 108.52(9)
C18 C15 C16 108.90(10)
C17 C15 C16 109.69(10)
C15 C16 H16A 109.5
C15 C16 H16B 109.5
H16A C16 H16B 109.5
C15 C16 H16C 109.5
H16A C16 H16C 109.5
H16B C16 H16C 109.5
C15 C17 H17A 109.5
C15 C17 H17B 109.5
H17A C17 H17B 109.5
C15 C17 H17C 109.5
H17A C17 H17C 109.5
H17B C17 H17C 109.5
C15 C18 H18A 109.5
C15 C18 H18B 109.5
H18A C18 H18B 109.5
C15 C18 H18C 109.5
H18A C18 H18C 109.5
H18B C18 H18C 109.5
C24 C19 C20 115.07(9)
C24 C19 Pd1 122.13(8)
C20 C19 Pd1 122.80(8)
F1 C20 C21 116.56(10)
F1 C20 C19 120.21(9)
C21 C20 C19 123.23(10)
F2 C21 C22 119.25(10)
F2 C21 C20 121.53(11)
C22 C21 C20 119.22(11)
F3 C22 C23 120.18(11)
F3 C22 C21 120.11(11)
C23 C22 C21 119.71(10)
F4 C23 C22 119.64(10)
F4 C23 C24 121.14(11)
C22 C23 C24 119.20(10)
F5 C24 C19 120.11(9)
F5 C24 C23 116.32(10)
C19 C24 C23 123.56(11)
C26 C25 C30 114.91(10)
C26 C25 Pd1 123.33(8)
C30 C25 Pd1 121.72(8)
F6 C26 C27 116.45(10)
F6 C26 C25 120.18(9)
C27 C26 C25 123.36(10)
F7 C27 C28 119.04(10)
F7 C27 C26 121.37(10)
C28 C27 C26 119.58(10)
F8 C28 C29 120.48(11)
F8 C28 C27 120.21(11)
C29 C28 C27 119.31(10)
F9 C29 C28 119.53(10)
F9 C29 C30 121.27(11)
C28 C29 C30 119.20(10)
F10 C30 C29 116.29(10)
F10 C30 C25 120.09(10)
C29 C30 C25 123.62(10)

loop_
_geom_bond_atom_site_label_1
_geom_bond_atom_site_label_2
_geom_bond_distance
Pd1 C19 1.9993(10)
Pd1 C25 2.0024(10)
Pd1 N2 2.0744(9)
Pd1 N1 2.0777(9)
F1 C20 1.3497(13)
F2 C21 1.3447(14)
F3 C22 1.3468(13)
F4 C23 1.3454(13)
F5 C24 1.3471(13)
F6 C26 1.3484(13)
F7 C27 1.3456(13)
F8 C28 1.3413(13)
F9 C29 1.3453(14)
F10 C30 1.3526(13)
N1 C1 1.3372(14)
N1 C5 1.3561(13)
N2 C10 1.3366(14)
N2 C6 1.3574(13)
C1 C2 1.3879(15)
C1 H1 0.9500
C2 C3 1.3960(15)
C2 H2 0.9500
C3 C4 1.4015(14)
C3 C11 1.5269(14)
C4 C5 1.3875(14)
C4 H4 0.9500
C5 C6 1.4841(14)
C6 C7 1.3863(14)
C7 C8 1.4008(14)
C7 H7 0.9500
C8 C9 1.3917(14)
C8 C15 1.5234(15)
C9 C10 1.3868(15)
C9 H9 0.9500
C10 H10 0.9500
C11 C12 1.5304(16)
C11 C13 1.5347(17)
C11 C14 1.5371(16)
C12 H12A 0.9800
C12 H12B 0.9800
C12 H12C 0.9800
C13 H13A 0.9800
C13 H13B 0.9800
C13 H13C 0.9800
C14 H14A 0.9800
C14 H14B 0.9800
C14 H14C 0.9800
C15 C18 1.5320(16)
C15 C17 1.5370(17)
C15 C16 1.5380(16)
C16 H16A 0.9800
C16 H16B 0.9800
C16 H16C 0.9800
C17 H17A 0.9800
C17 H17B 0.9800
C17 H17C 0.9800
C18 H18A 0.9800
C18 H18B 0.9800
C18 H18C 0.9800
C19 C24 1.3851(15)
C19 C20 1.3905(15)
C20 C21 1.3890(15)
C21 C22 1.3817(18)
C22 C23 1.3784(18)
C23 C24 1.3871(15)
C25 C26 1.3865(15)
C25 C30 1.3898(15)
C26 C27 1.3849(15)
C27 C28 1.3828(17)
C28 C29 1.3826(18)
C29 C30 1.3862(16)

loop_
_geom_torsion_atom_site_label_1
_geom_torsion_atom_site_label_2
_geom_torsion_atom_site_label_3
_geom_torsion_atom_site_label_4
_geom_torsion
C19 Pd1 N1 C1 173.5(7)
C25 Pd1 N1 C1 3.32(10)
N2 Pd1 N1 C1 -177.54(10)
C19 Pd1 N1 C5 -5.3(7)
C25 Pd1 N1 C5 -175.55(8)
N2 Pd1 N1 C5 3.59(7)
C19 Pd1 N2 C10 -3.54(10)
C25 Pd1 N2 C10 -170.8(5)
N1 Pd1 N2 C10 176.96(10)
C19 Pd1 N2 C6 177.27(8)
C25 Pd1 N2 C6 10.0(6)
N1 Pd1 N2 C6 -2.24(7)
C5 N1 C1 C2 1.20(17)
Pd1 N1 C1 C2 -177.64(9)
N1 C1 C2 C3 0.76(18)
C1 C2 C3 C4 -1.54(16)
C1 C2 C3 C11 177.79(10)
C2 C3 C4 C5 0.45(15)
C11 C3 C4 C5 -178.90(9)
C1 N1 C5 C4 -2.32(15)
Pd1 N1 C5 C4 176.64(8)
C1 N1 C5 C6 176.75(9)
Pd1 N1 C5 C6 -4.29(11)
C3 C4 C5 N1 1.51(16)
C3 C4 C5 C6 -177.47(10)
C10 N2 C6 C7 0.28(15)
Pd1 N2 C6 C7 179.55(8)
C10 N2 C6 C5 -178.59(9)
Pd1 N2 C6 C5 0.68(11)
N1 C5 C6 N2 2.39(13)
C4 C5 C6 N2 -178.57(10)
N1 C5 C6 C7 -176.45(10)
C4 C5 C6 C7 2.59(16)
N2 C6 C7 C8 -1.29(16)
C5 C6 C7 C8 177.48(10)
C6 C7 C8 C9 1.24(16)
C6 C7 C8 C15 -179.16(10)
C7 C8 C9 C10 -0.28(16)
C15 C8 C9 C10 -179.87(11)
C6 N2 C10 C9 0.72(17)
Pd1 N2 C10 C9 -178.45(9)
C8 C9 C10 N2 -0.72(18)
C2 C3 C11 C12 2.59(15)
C4 C3 C11 C12 -178.11(10)
C2 C3 C11 C13 -117.33(11)
C4 C3 C11 C13 61.97(13)
C2 C3 C11 C14 123.30(12)
C4 C3 C11 C14 -57.39(13)
C9 C8 C15 C18 -8.77(16)
C7 C8 C15 C18 171.66(11)
C9 C8 C15 C17 -128.93(11)
C7 C8 C15 C17 51.50(13)
C9 C8 C15 C16 111.46(12)
C7 C8 C15 C16 -68.11(13)
C25 Pd1 C19 C24 70.29(9)
N2 Pd1 C19 C24 -108.82(9)
N1 Pd1 C19 C24 -100.0(7)
C25 Pd1 C19 C20 -108.84(10)
N2 Pd1 C19 C20 72.05(9)
N1 Pd1 C19 C20 80.9(7)
C24 C19 C20 F1 179.46(10)
Pd1 C19 C20 F1 -1.36(15)
C24 C19 C20 C21 -0.39(16)
Pd1 C19 C20 C21 178.79(9)
F1 C20 C21 F2 0.36(17)
C19 C20 C21 F2 -179.78(11)
F1 C20 C21 C22 -179.99(11)
C19 C20 C21 C22 -0.14(18)
F2 C21 C22 F3 0.52(18)
C20 C21 C22 F3 -179.13(11)
F2 C21 C22 C23 -179.56(11)
C20 C21 C22 C23 0.79(18)
F3 C22 C23 F4 0.31(17)
C21 C22 C23 F4 -179.61(11)
F3 C22 C23 C24 179.04(11)
C21 C22 C23 C24 -0.87(17)
C20 C19 C24 F5 179.00(10)
Pd1 C19 C24 F5 -0.19(15)
C20 C19 C24 C23 0.30(16)
Pd1 C19 C24 C23 -178.89(9)
F4 C23 C24 F5 0.29(16)
C22 C23 C24 F5 -178.43(10)
F4 C23 C24 C19 179.04(11)
C22 C23 C24 C19 0.32(18)
C19 Pd1 C25 C26 72.14(9)
N2 Pd1 C25 C26 -120.5(5)
N1 Pd1 C25 C26 -108.40(9)
C19 Pd1 C25 C30 -110.16(9)
N2 Pd1 C25 C30 57.2(6)
N1 Pd1 C25 C30 69.31(9)
C30 C25 C26 F6 177.67(9)
Pd1 C25 C26 F6 -4.48(14)
C30 C25 C26 C27 -1.59(15)
Pd1 C25 C26 C27 176.26(8)
F6 C26 C27 F7 1.68(15)
C25 C26 C27 F7 -179.04(10)
F6 C26 C27 C28 -177.37(10)
C25 C26 C27 C28 1.92(17)
F7 C27 C28 F8 -0.71(16)
C26 C27 C28 F8 178.36(10)
F7 C27 C28 C29 -179.87(10)
C26 C27 C28 C29 -0.81(17)
F8 C28 C29 F9 0.27(17)
C27 C28 C29 F9 179.44(11)
F8 C28 C29 C30 -179.63(10)
C27 C28 C29 C30 -0.47(17)
F9 C29 C30 F10 1.41(17)
C28 C29 C30 F10 -178.68(10)
F9 C29 C30 C25 -179.13(11)
C28 C29 C30 C25 0.77(18)
C26 C25 C30 F10 179.66(10)
Pd1 C25 C30 F10 1.78(14)
C26 C25 C30 C29 0.23(16)
Pd1 C25 C30 C29 -177.66(9)
